data_2204774
loop_
_publ_author_name
'Chopra, Deepak'
'Mohan, T. P.'
'Rao, K. S.'
'Guru Row, T. N.'

_publ_section_title
;(4<i>E</i>)-3-[(2-Chloro-4,5-dihydro-1,3-thiazol-5-yl)methyl]-5-methyl-<i>N</i>-nitro-1,3,5-oxadiazinan-4-imine
 (thiamethaxam)
;
_journal_issue 12
_journal_name_full 'Acta Crystallographica Section E'
_journal_page_first o2413
_journal_page_last o2414
_journal_paper_doi 10.1107/S1600536804029812
_journal_volume 60
_journal_year 2004
_chemical_formula_iupac 'C8 H10 Cl N5 O3 S'
_chemical_formula_moiety 'C8 H10 Cl N5 O3 S'
_chemical_formula_sum 'C8 H10 Cl N5 O3 S'
_chemical_formula_weight 291.73
_chemical_name_common Thiamethaxam
_chemical_name_systematic
;
(4E)-3-[(2-Chloro-4,5-dihydro-1,3-thiazol-5-yl)methyl]-5-methyl-N-nitro-
1,3,5-oxadiazinan-4-imine
;
_space_group_IT_number 14
_symmetry_cell_setting monoclinic
_symmetry_space_group_name_Hall '-P 2yn'
_symmetry_space_group_name_H-M 'P 1 21/n 1'
_atom_sites_solution_hydrogens geom
_atom_sites_solution_primary direct
_atom_sites_solution_secondary difmap
_cell_angle_alpha 90
_cell_angle_beta 105.486(12)
_cell_angle_gamma 90
_cell_formula_units_Z 4
_cell_length_a 6.493(5)
_cell_length_b 28.74(2)
_cell_length_c 6.812(5)
_cell_measurement_reflns_used 564
_cell_measurement_temperature 293(2)
_cell_measurement_theta_max 26.4
_cell_measurement_theta_min 1.5
_cell_volume 1225.0(16)
_computing_cell_refinement SMART
_computing_data_collection 'SMART (Bruker, 2000)'
_computing_data_reduction 'SAINT (Bruker, 2000)'
_computing_molecular_graphics 'ORTEP-3 for Windows (Farrugia, 1997) and CAMERON (Watkin et al., 1993)'
_computing_publication_material 'PLATON (Spek, 1990)'
_computing_structure_refinement 'SHELXL97 (Sheldrick, 1997)'
_computing_structure_solution 'SIR92 (Altomare et al., 1993)'
_diffrn_ambient_temperature 293(2)
_diffrn_measured_fraction_theta_full 0.984
_diffrn_measured_fraction_theta_max 0.948
_diffrn_measurement_device_type 'Bruker SMART CCD area-detector'
_diffrn_measurement_method '\f and \w'
_diffrn_radiation_monochromator graphite
_diffrn_radiation_source 'fine-focus sealed tube'
_diffrn_radiation_type MoK\a
_diffrn_radiation_wavelength 0.71073
_diffrn_reflns_av_R_equivalents 0.0491
_diffrn_reflns_av_sigmaI/netI 0.0527
_diffrn_reflns_limit_h_max 7
_diffrn_reflns_limit_h_min -7
_diffrn_reflns_limit_k_max 35
_diffrn_reflns_limit_k_min -34
_diffrn_reflns_limit_l_max 8
_diffrn_reflns_limit_l_min -8
_diffrn_reflns_number 7937
_diffrn_reflns_reduction_process
;
 ?
;
_diffrn_reflns_theta_full 25.00
_diffrn_reflns_theta_max 26.36
_diffrn_reflns_theta_min 2.83
_exptl_absorpt_coefficient_mu 0.491
_exptl_absorpt_correction_T_max 0.9082
_exptl_absorpt_correction_T_min 0.8627
_exptl_absorpt_correction_type multi-scan
_exptl_absorpt_process_details '(SADABS; Sheldrick, 1996)'
_exptl_crystal_colour yellow
_exptl_crystal_density_diffrn 1.582
_exptl_crystal_density_method 'Not Measured'
_exptl_crystal_description block
_exptl_crystal_F_000 600
_exptl_crystal_size_max 0.31
_exptl_crystal_size_mid 0.27
_exptl_crystal_size_min 0.20
_refine_diff_density_max 0.446
_refine_diff_density_min -0.449
_refine_ls_extinction_method none
_refine_ls_goodness_of_fit_ref 1.075
_refine_ls_hydrogen_treatment refall
_refine_ls_matrix_type full
_refine_ls_number_parameters 203
_refine_ls_number_reflns 2370
_refine_ls_number_restraints 0
_refine_ls_restrained_S_all 1.075
_refine_ls_R_factor_all 0.0768
_refine_ls_R_factor_gt 0.0655
_refine_ls_shift/su_max 0.000
_refine_ls_shift/su_mean 0.000
_refine_ls_structure_factor_coef Fsqd
_refine_ls_weighting_details 'calc w = 1/[\s^2^(Fo^2^)+(0.0829P)^2^+1.5246P] where P = (Fo^2^+2Fc^2^)/3'
_refine_ls_weighting_scheme calc
_refine_ls_wR_factor_gt 0.1693
_refine_ls_wR_factor_ref 0.1763
_reflns_number_gt 1970
_reflns_number_total 2370
_reflns_threshold_expression I>2\s(I)
_cod_data_source_file ob6439.cif
_cod_data_source_block I
_cod_original_sg_symbol_H-M 'P 21/n'
_cod_database_code 2204774
_cod_database_fobs_code 2204774

loop_
_symmetry_equiv_pos_as_xyz
x,y,z
1/2-x,1/2+y,1/2-z
-x,-y,-z
1/2+x,1/2-y,1/2+z

loop_
_atom_site_label
_atom_site_fract_x
_atom_site_fract_y
_atom_site_fract_z
_atom_site_U_iso_or_equiv
_atom_site_adp_type
_atom_site_calc_flag
_atom_site_occupancy
_atom_site_type_symbol
S1 0.61397(14) 0.02848(3) 0.30760(15) 0.0432(3) Uani d 1 S
Cl1 0.5133(2) -0.07176(4) 0.23011(18) 0.0687(4) Uani d 1 Cl
O1 0.8829(4) 0.14936(10) -0.1633(4) 0.0512(7) Uani d 1 O
O2 0.3453(5) 0.17328(12) 0.4298(6) 0.0713(10) Uani d 1 O
O3 0.6102(5) 0.21508(10) 0.3942(5) 0.0572(8) Uani d 1 O
N1 0.8710(6) -0.03003(11) 0.2151(5) 0.0482(8) Uani d 1 N
N2 0.8627(4) 0.12828(10) 0.1659(4) 0.0367(7) Uani d 1 N
N3 0.6590(5) 0.18766(10) -0.0015(5) 0.0432(7) Uani d 1 N
N4 0.5498(5) 0.14407(10) 0.2519(5) 0.0420(7) Uani d 1 N
N5 0.4993(5) 0.17879(11) 0.3594(5) 0.0423(7) Uani d 1 N
C1 0.6854(6) -0.02576(12) 0.2448(5) 0.0423(8) Uani d 1 C
C2 0.9708(6) 0.01258(14) 0.2449(6) 0.0437(9) Uani d 1 C
C3 0.8613(5) 0.04827(12) 0.2972(5) 0.0344(7) Uani d 1 C
C4 0.9355(6) 0.09728(13) 0.3435(6) 0.0417(8) Uani d 1 C
C5 0.4629(9) 0.2151(2) -0.0670(10) 0.0627(13) Uani d 1 C
C6 0.6906(5) 0.15541(11) 0.1429(5) 0.0334(7) Uani d 1 C
C7 0.8220(8) 0.19361(14) -0.1087(8) 0.0531(10) Uani d 1 C
C8 0.9853(7) 0.12510(16) 0.0133(7) 0.0489(10) Uani d 1 C
H2 1.126(8) 0.0137(16) 0.229(7) 0.061(13) Uiso d 1 H
H4A 0.882(7) 0.1109(15) 0.453(7) 0.049(11) Uiso d 1 H
H4B 1.086(7) 0.0980(13) 0.379(6) 0.038(10) Uiso d 1 H
H5A 0.424(11) 0.216(2) -0.200(12) 0.10(2) Uiso d 1 H
H5B 0.491(12) 0.249(3) -0.015(13) 0.13(3) Uiso d 1 H
H5C 0.367(10) 0.203(2) -0.011(10) 0.09(2) Uiso d 1 H
H7A 0.955(8) 0.2048(16) -0.011(8) 0.059(13) Uiso d 1 H
H7B 0.777(8) 0.2124(18) -0.223(8) 0.074(15) Uiso d 1 H
H8A 1.122(9) 0.1356(18) 0.071(8) 0.077(16) Uiso d 1 H
H8B 0.998(7) 0.0913(18) -0.021(7) 0.067(14) Uiso d 1 H

loop_
_atom_site_aniso_label
_atom_site_aniso_U_11
_atom_site_aniso_U_22
_atom_site_aniso_U_33
_atom_site_aniso_U_12
_atom_site_aniso_U_13
_atom_site_aniso_U_23
S1 0.0340(5) 0.0421(5) 0.0539(6) -0.0010(3) 0.0125(4) -0.0002(4)
Cl1 0.0904(9) 0.0516(7) 0.0594(7) -0.0310(6) 0.0119(6) -0.0059(5)
O1 0.0562(17) 0.0522(17) 0.0503(16) 0.0023(13) 0.0233(14) 0.0006(12)
O2 0.063(2) 0.084(2) 0.083(2) -0.0134(16) 0.0479(19) -0.0231(18)
O3 0.0645(18) 0.0413(16) 0.0686(19) -0.0089(13) 0.0230(15) -0.0157(13)
N1 0.062(2) 0.0363(18) 0.0477(19) 0.0051(14) 0.0176(17) -0.0015(13)
N2 0.0333(15) 0.0347(15) 0.0422(16) 0.0008(11) 0.0103(13) 0.0009(12)
N3 0.0453(17) 0.0350(16) 0.0529(19) 0.0060(12) 0.0192(15) 0.0071(13)
N4 0.0435(17) 0.0344(16) 0.0548(19) -0.0078(12) 0.0250(15) -0.0069(13)
N5 0.0353(16) 0.0459(18) 0.0483(18) -0.0021(13) 0.0158(14) -0.0080(13)
C1 0.055(2) 0.0369(19) 0.0316(17) -0.0065(16) 0.0061(16) 0.0005(14)
C2 0.040(2) 0.047(2) 0.046(2) 0.0048(16) 0.0138(17) 0.0012(16)
C3 0.0282(16) 0.0376(18) 0.0354(18) 0.0022(13) 0.0051(14) 0.0036(13)
C4 0.038(2) 0.038(2) 0.042(2) 0.0010(15) -0.0007(16) 0.0033(15)
C5 0.057(3) 0.065(3) 0.067(3) 0.027(2) 0.018(3) 0.018(3)
C6 0.0326(17) 0.0262(16) 0.0410(18) -0.0047(12) 0.0090(15) -0.0039(13)
C7 0.062(3) 0.039(2) 0.066(3) -0.0001(19) 0.029(2) 0.0074(19)
C8 0.039(2) 0.055(3) 0.056(2) 0.0061(17) 0.0192(19) 0.0045(19)

loop_
_atom_type_symbol
_atom_type_description
_atom_type_scat_dispersion_real
_atom_type_scat_dispersion_imag
_atom_type_scat_source
S S 0.1246 0.1234 'International Tables Vol C Tables 4.2.6.8 and 6.1.1.4'
O O 0.0106 0.0060 'International Tables Vol C Tables 4.2.6.8 and 6.1.1.4'
N N 0.0061 0.0033 'International Tables Vol C Tables 4.2.6.8 and 6.1.1.4'
Cl Cl 0.1484 0.1585 'International Tables Vol C Tables 4.2.6.8 and 6.1.1.4'
H H 0.0000 0.0000 'International Tables Vol C Tables 4.2.6.8 and 6.1.1.4'
C C 0.0033 0.0016 'International Tables Vol C Tables 4.2.6.8 and 6.1.1.4'

loop_
_geom_angle_atom_site_label_1
_geom_angle_atom_site_label_2
_geom_angle_atom_site_label_3
_geom_angle
_geom_angle_publ_flag
C1 S1 C3 88.44(18) ?
C8 O1 C7 109.0(4) ?
C6 N2 C8 123.1(3) ?
C6 N2 C4 121.5(3) ?
C8 N2 C4 115.3(3) ?
O2 N5 O3 121.3(3) ?
O2 N5 N4 117.6(3) ?
O3 N5 N4 121.0(3) ?
C6 N3 C7 117.9(3) ?
C6 N3 C5 123.5(4) ?
C7 N3 C5 118.5(4) ?
N5 N4 C6 114.9(3) ?
C1 N1 C2 108.5(3) ?
C2 C3 C4 127.5(3) ?
C2 C3 S1 108.8(3) ?
C4 C3 S1 123.6(3) ?
N3 C6 N2 117.0(3) ?
N3 C6 N4 125.3(3) ?
N2 C6 N4 117.3(3) ?
C3 C2 N1 117.1(3) ?
C3 C2 H2 127(3) ?
N1 C2 H2 116(3) ?
N2 C4 C3 112.4(3) yes
N2 C4 H4B 106(2) ?
C3 C4 H4B 109(2) ?
N2 C4 H4A 106(2) ?
C3 C4 H4A 112(2) ?
H4B C4 H4A 110(3) ?
O1 C8 N2 110.8(3) ?
O1 C8 H8A 113(3) ?
N2 C8 H8A 109(3) ?
O1 C8 H8B 109(3) ?
N2 C8 H8B 109(3) ?
H8A C8 H8B 107(4) ?
N1 C1 S1 117.1(3) ?
N1 C1 Cl1 122.9(3) ?
S1 C1 Cl1 120.0(3) ?
O1 C7 N3 108.7(3) ?
O1 C7 H7A 102(3) ?
N3 C7 H7A 109(3) ?
O1 C7 H7B 111(3) ?
N3 C7 H7B 112(3) ?
H7A C7 H7B 113(4) ?
N3 C5 H5A 109(4) ?
N3 C5 H5C 108(4) ?
H5A C5 H5C 115(6) ?
N3 C5 H5B 110(4) ?
H5A C5 H5B 107(6) ?
H5C C5 H5B 108(5) ?

loop_
_geom_bond_atom_site_label_1
_geom_bond_atom_site_label_2
_geom_bond_distance
_geom_bond_publ_flag
S1 C1 1.713(4) ?
S1 C3 1.723(4) ?
Cl1 C1 1.717(4) ?
O3 N5 1.253(4) ?
O1 C8 1.395(5) ?
O1 C7 1.411(5) ?
N1 C1 1.280(5) yes
N1 C2 1.375(5) yes
N2 C6 1.337(4) yes
N2 C8 1.471(5) ?
N2 C4 1.475(5) ?
N3 C6 1.327(5) yes
N3 C7 1.447(5) ?
N3 C5 1.462(5) ?
N4 C6 1.362(4) yes
N5 O2 1.229(4) ?
N5 N4 1.330(4) yes
C3 C2 1.349(5) ?
C3 C4 1.495(5) ?
C2 H2 1.05(5) ?
C4 H4B 0.94(4) ?
C4 H4A 0.99(4) ?
C8 H8A 0.92(6) ?
C8 H8B 1.01(5) ?
C7 H7A 0.99(5) ?
C7 H7B 0.93(6) ?
C5 H5A 0.87(8) ?
C5 H5C 0.89(7) ?
C5 H5B 1.02(8) ?

loop_
_geom_hbond_atom_site_label_D
_geom_hbond_atom_site_label_H
_geom_hbond_atom_site_label_A
_geom_hbond_site_symmetry_A
_geom_hbond_distance_DH
_geom_hbond_distance_HA
_geom_hbond_distance_DA
_geom_hbond_angle_DHA
_geom_hbond_publ_flag
C5 H5B O3 4_454 1.02(8) 2.60(8) 3.003(7) 106(6) yes
C7 H7B O3 1_554 0.93(5) 2.54(5) 3.354(7) 146(4) yes
C8 H8B N1 3_755 1.01(5) 2.48(5) 3.396(6) 150(4) yes

loop_
_geom_torsion_atom_site_label_1
_geom_torsion_atom_site_label_2
_geom_torsion_atom_site_label_3
_geom_torsion_atom_site_label_4
_geom_torsion
_geom_torsion_publ_flag
C1 S1 C3 C2 0.9(3) ?
C1 S1 C3 C4 -178.2(3) ?
C8 N2 C6 N3 -14.7(5) yes
C4 N2 C6 N3 168.7(3) ?
C8 N2 C6 N4 157.6(4) ?
C4 N2 C6 N4 -18.9(5) ?
C4 C3 C2 N1 178.1(3) ?
S1 C3 C2 N1 -0.9(4) ?
C1 N1 C2 C3 0.3(5) ?
C6 N2 C4 C3 98.3(4) ?
C8 N2 C4 C3 -78.6(4) ?
C2 C3 C4 N2 96.7(4) ?
S1 C3 C4 N2 -84.3(4) ?
C7 O1 C8 N2 47.2(5) ?
C6 N2 C8 O1 -7.1(5) ?
C4 N2 C8 O1 169.7(3) ?
C2 N1 C1 S1 0.5(4) ?
C2 N1 C1 Cl1 -177.9(3) ?
C3 S1 C1 N1 -0.9(3) ?
C3 S1 C1 Cl1 177.6(2) ?
C8 O1 C7 N3 -66.8(5) ?
C7 N3 C6 N2 -5.5(5) yes
C5 N3 C6 N2 170.2(4) ?
C7 N3 C6 N4 -177.1(4) ?
C5 N3 C6 N4 -1.4(6) ?
C6 N3 C7 O1 45.9(5) yes
C5 N3 C7 O1 -130.0(4) ?
N5 N4 C6 N3 -60.0(5) yes
N5 N4 C6 N2 128.4(3) ?
O2 N5 N4 C6 166.8(4) ?
O3 N5 N4 C6 -15.9(5) yes

loop_
_cod_related_entry_id
_cod_related_entry_database
_cod_related_entry_code
1 ChemSpider 4588645
